data_2240952
loop_
_publ_author_name
'Romero, Jos\'e A.'
'Aguirre Hern\'andez, Gerardo'
'Bern\`es, Sylvain'

_publ_section_title
;
 Anomalous halogen bonds in the crystal structures of
 1,2,3-tribromo-5-nitrobenzene and 1,3-dibromo-2-iodo-5-nitrobenzene
;
_journal_coeditor_code HB7459
_journal_issue 8
_journal_name_full 'Acta Crystallographica Section E'
_journal_page_first 960
_journal_page_last 964
_journal_paper_doi 10.1107/S2056989015013377
_journal_volume 71
_journal_year 2015
_chemical_formula_iupac 'C6 H2 Br3 N O2'
_chemical_formula_moiety 'C6 H2 Br3 N O2'
_chemical_formula_sum 'C6 H2 Br3 N O2'
_chemical_formula_weight 359.82
_chemical_melting_point 380
_chemical_name_systematic
;
1,2,3-Tribromo-5-nitrobenzene
;
_space_group_crystal_system triclinic
_space_group_IT_number 2
_space_group_name_Hall '-P 1'
_space_group_name_H-M_alt 'P -1'
_symmetry_space_group_name_Hall '-P 1'
_symmetry_space_group_name_H-M 'P -1'
_atom_sites_solution_hydrogens geom
_atom_sites_solution_primary direct
_atom_sites_solution_secondary difmap
_audit_creation_method SHELXL-2014/7
_cell_angle_alpha 83.91(3)
_cell_angle_beta 79.86(4)
_cell_angle_gamma 81.49(4)
_cell_formula_units_Z 4
_cell_length_a 7.641(5)
_cell_length_b 8.040(5)
_cell_length_c 14.917(6)
_cell_measurement_reflns_used 48
_cell_measurement_temperature 298(2)
_cell_measurement_theta_max 12.42
_cell_measurement_theta_min 4.78
_cell_volume 889.1(9)
_computing_cell_refinement
;
XSCANS (Bruker, 1997)
;
_computing_data_collection
;
XSCANS (Bruker, 1997)
;
_computing_data_reduction
;
XSCANS (Bruker, 1997)
;
_computing_molecular_graphics
;
Mercury (Macrae <i>et al.</i>,  2008)
;
_computing_publication_material
;
SHELXL2014 (Sheldrick, 2015)
;
_computing_structure_refinement
;
SHELXL2014 (Sheldrick, 2015)
;
_computing_structure_solution
;
SHELXS2014 (Sheldrick, 2008)
;
_diffrn_ambient_temperature 298.0(10)
_diffrn_measured_fraction_theta_full 0.997
_diffrn_measured_fraction_theta_max 0.997
_diffrn_measurement_device_type 'Bruker P4'
_diffrn_measurement_method '\w scans'
_diffrn_radiation_monochromator graphite
_diffrn_radiation_source 'fine-focus sealed tube'
_diffrn_radiation_type MoK\a
_diffrn_radiation_wavelength 0.71073
_diffrn_reflns_av_R_equivalents 0.1200
_diffrn_reflns_limit_h_max 9
_diffrn_reflns_limit_h_min -8
_diffrn_reflns_limit_k_max 9
_diffrn_reflns_limit_k_min -9
_diffrn_reflns_limit_l_max 17
_diffrn_reflns_limit_l_min 0
_diffrn_reflns_number 6070
_diffrn_reflns_theta_full 25.049
_diffrn_reflns_theta_max 25.049
_diffrn_reflns_theta_min 2.570
_diffrn_standards_decay_% 1
_diffrn_standards_interval_count 97
_diffrn_standards_number 3
_exptl_absorpt_coefficient_mu 13.565
_exptl_absorpt_correction_T_max 0.0011
_exptl_absorpt_correction_T_min 0.0002
_exptl_absorpt_correction_type refdelf
_exptl_absorpt_process_details
;
(Walker & Stuart, 1983)
;
_exptl_crystal_colour Colourless
_exptl_crystal_density_diffrn 2.688
_exptl_crystal_description Irregular
_exptl_crystal_F_000 664
_exptl_crystal_size_max 0.42
_exptl_crystal_size_mid 0.40
_exptl_crystal_size_min 0.30
_refine_diff_density_max 0.789
_refine_diff_density_min -1.003
_refine_ls_extinction_coef 0.0063(12)
_refine_ls_extinction_expression Fc^*^=kFc[1+0.001xFc^2^\l^3^/sin(2\q)]^-1/4^
_refine_ls_extinction_method
;
SHELXL2014 (Sheldrick, 2015)
;
_refine_ls_goodness_of_fit_ref 1.473
_refine_ls_hydrogen_treatment constr
_refine_ls_matrix_type full
_refine_ls_number_constraints 0
_refine_ls_number_parameters 218
_refine_ls_number_reflns 3141
_refine_ls_number_restraints 0
_refine_ls_restrained_S_all 1.473
_refine_ls_R_factor_all 0.1110
_refine_ls_R_factor_gt 0.0660
_refine_ls_shift/su_max 0.000
_refine_ls_shift/su_mean 0.000
_refine_ls_structure_factor_coef Fsqd
_refine_ls_weighting_details 'w=1/[\s^2^(Fo^2^)+(0.0500P)^2^] where P=(Fo^2^+2Fc^2^)/3'
_refine_ls_weighting_scheme calc
_refine_ls_wR_factor_gt 0.1593
_refine_ls_wR_factor_ref 0.1963
_reflns_number_gt 1503
_reflns_number_total 3141
_reflns_threshold_expression 'I > 2\s(I)'
_cod_data_source_file hb7459sup1.cif
_cod_data_source_block I
_cod_original_cell_volume 889.2(8)
_cod_database_code 2240952

loop_
_space_group_symop_operation_xyz
'x, y, z'
'-x, -y, -z'

loop_
_atom_site_type_symbol
_atom_site_label
_atom_site_fract_x
_atom_site_fract_y
_atom_site_fract_z
_atom_site_U_iso_or_equiv
_atom_site_adp_type
_atom_site_calc_flag
_atom_site_occupancy
Br Br1 0.1438(2) 0.3194(2) 0.05082(13) 0.0863(6) Uani d 1
Br Br2 0.2958(2) 0.0254(2) 0.20089(11) 0.0855(6) Uani d 1
Br Br3 0.4312(2) -0.3604(2) 0.13778(10) 0.0791(5) Uani d 1
C C1 0.2177(18) 0.1018(19) 0.0215(9) 0.070(4) Uani d 1
C C2 0.2831(17) -0.0235(17) 0.0860(9) 0.063(3) Uani d 1
C C3 0.3360(14) -0.1910(16) 0.0555(8) 0.056(3) Uani d 1
C C4 0.3227(18) -0.2259(19) -0.0296(9) 0.069(4) Uani d 1
H H4 0.3573 -0.3355 -0.0465 0.083 Uiso calc 1
C C5 0.2615(17) -0.1072(16) -0.0895(10) 0.064(3) Uani d 1
C C6 0.2067(16) 0.0562(16) -0.0661(9) 0.059(3) Uani d 1
H H6 0.1619 0.1373 -0.1085 0.071 Uiso calc 1
N N1 0.2502(16) -0.1453(18) -0.1809(8) 0.075(3) Uani d 1
O O1 0.2967(16) -0.2925(16) -0.2012(7) 0.094(3) Uani d 1
O O2 0.1923(18) -0.0342(15) -0.2318(8) 0.105(4) Uani d 1
Br Br11 0.3943(2) 0.2012(2) 0.39885(13) 0.0891(6) Uani d 1
Br Br12 0.1013(2) 0.1170(2) 0.58586(10) 0.0795(6) Uani d 1
Br Br13 -0.3231(2) 0.2845(2) 0.59130(11) 0.0865(6) Uani d 1
C C11 0.151(2) 0.2912(18) 0.4092(12) 0.077(4) Uani d 1
C C12 0.0303(18) 0.2505(18) 0.4860(10) 0.064(3) Uani d 1
C C13 -0.150(2) 0.323(2) 0.4913(9) 0.073(4) Uani d 1
C C14 -0.2002(19) 0.4188(19) 0.4208(9) 0.070(4) Uani d 1
H H14 -0.3207 0.4619 0.4232 0.084 Uiso calc 1
C C15 -0.079(2) 0.4583(18) 0.3427(8) 0.068(4) Uani d 1
C C16 0.0943(19) 0.3923(18) 0.3375(9) 0.068(4) Uani d 1
H H16 0.1756 0.4155 0.2850 0.082 Uiso calc 1
N N11 -0.1327(18) 0.5801(16) 0.2644(10) 0.076(3) Uani d 1
O O11 -0.2882(14) 0.6432(13) 0.2757(7) 0.083(3) Uani d 1
O O12 -0.0224(17) 0.5952(18) 0.1956(8) 0.110(4) Uani d 1

loop_
_atom_site_aniso_label
_atom_site_aniso_U_11
_atom_site_aniso_U_22
_atom_site_aniso_U_33
_atom_site_aniso_U_12
_atom_site_aniso_U_13
_atom_site_aniso_U_23
Br1 0.0776(11) 0.0671(10) 0.1094(12) -0.0047(8) -0.0022(9) -0.0140(8)
Br2 0.0876(11) 0.0974(13) 0.0716(9) -0.0124(9) -0.0075(8) -0.0164(8)
Br3 0.0765(10) 0.0789(11) 0.0793(10) -0.0043(8) -0.0186(8) 0.0070(8)
C1 0.062(8) 0.078(10) 0.072(9) -0.013(7) -0.022(7) 0.001(7)
C2 0.058(8) 0.068(9) 0.062(8) -0.006(7) 0.004(6) -0.026(7)
C3 0.034(6) 0.064(8) 0.060(7) -0.001(6) 0.001(6) 0.012(6)
C4 0.063(8) 0.072(9) 0.071(9) 0.022(7) -0.018(7) -0.030(7)
C5 0.056(8) 0.051(8) 0.087(10) -0.015(6) -0.021(7) 0.009(7)
C6 0.062(8) 0.052(8) 0.073(8) -0.019(6) -0.033(7) 0.003(6)
N1 0.079(8) 0.081(9) 0.080(8) -0.016(7) -0.036(7) -0.026(7)
O1 0.119(9) 0.095(9) 0.071(6) -0.005(7) -0.017(6) -0.032(6)
O2 0.151(11) 0.087(9) 0.089(7) -0.010(8) -0.061(8) 0.004(6)
Br11 0.0644(10) 0.0993(13) 0.1026(12) 0.0018(9) -0.0185(9) -0.0137(10)
Br12 0.0955(12) 0.0701(10) 0.0769(9) -0.0090(8) -0.0294(9) -0.0017(7)
Br13 0.0785(11) 0.0945(13) 0.0808(10) -0.0202(9) 0.0012(8) 0.0067(9)
C11 0.084(10) 0.050(8) 0.102(11) -0.013(7) -0.021(9) -0.015(8)
C12 0.060(8) 0.062(8) 0.073(9) -0.018(7) -0.012(8) -0.008(7)
C13 0.081(10) 0.082(10) 0.060(8) -0.020(8) -0.024(7) 0.009(7)
C14 0.056(8) 0.080(10) 0.065(8) -0.010(7) 0.011(7) -0.007(7)
C15 0.088(10) 0.077(10) 0.040(6) 0.019(8) -0.034(7) -0.004(6)
C16 0.070(9) 0.072(9) 0.062(8) -0.028(8) 0.006(7) -0.003(7)
N11 0.067(8) 0.065(8) 0.093(10) -0.005(6) -0.017(7) 0.011(7)
O11 0.074(7) 0.079(7) 0.099(7) 0.003(6) -0.032(6) -0.014(6)
O12 0.097(8) 0.144(12) 0.077(7) -0.012(8) -0.011(7) 0.028(7)

loop_
_atom_type_symbol
_atom_type_description
_atom_type_scat_dispersion_real
_atom_type_scat_dispersion_imag
_atom_type_scat_source
C C 0.0033 0.0016 'International Tables Vol C Tables 4.2.6.8 and 6.1.1.4'
H H 0.0000 0.0000 'International Tables Vol C Tables 4.2.6.8 and 6.1.1.4'
N N 0.0061 0.0033 'International Tables Vol C Tables 4.2.6.8 and 6.1.1.4'
O O 0.0106 0.0060 'International Tables Vol C Tables 4.2.6.8 and 6.1.1.4'
Br Br -0.2901 2.4595 'International Tables Vol C Tables 4.2.6.8 and 6.1.1.4'

loop_
_geom_angle_atom_site_label_1
_geom_angle_atom_site_label_2
_geom_angle_atom_site_label_3
_geom_angle
C6 C1 C2 119.0(13)
C6 C1 Br1 119.9(9)
C2 C1 Br1 121.0(10)
C1 C2 C3 116.2(11)
C1 C2 Br2 121.3(10)
C3 C2 Br2 122.5(9)
C4 C3 C2 121.8(11)
C4 C3 Br3 120.6(10)
C2 C3 Br3 117.6(9)
C5 C4 C3 121.5(13)
C5 C4 H4 119.3
C3 C4 H4 119.3
C4 C5 C6 120.7(13)
C4 C5 N1 121.1(13)
C6 C5 N1 118.2(11)
C5 C6 C1 120.8(11)
C5 C6 H6 119.6
C1 C6 H6 119.6
O2 N1 O1 123.6(12)
O2 N1 C5 118.3(13)
O1 N1 C5 118.1(12)
C16 C11 C12 120.4(14)
C16 C11 Br11 118.6(13)
C12 C11 Br11 120.9(11)
C11 C12 C13 118.8(13)
C11 C12 Br12 122.1(10)
C13 C12 Br12 118.9(10)
C14 C13 C12 118.8(14)
C14 C13 Br13 118.0(11)
C12 C13 Br13 123.1(10)
C13 C14 C15 122.5(13)
C13 C14 H14 118.8
C15 C14 H14 118.8
C16 C15 C14 119.2(11)
C16 C15 N11 117.9(13)
C14 C15 N11 122.8(12)
C15 C16 C11 120.0(14)
C15 C16 H16 120.0
C11 C16 H16 120.0
O11 N11 O12 127.0(13)
O11 N11 C15 114.7(13)
O12 N11 C15 118.1(12)

loop_
_geom_bond_atom_site_label_1
_geom_bond_atom_site_label_2
_geom_bond_distance
Br1 C1 1.831(15)
Br2 C2 1.821(12)
Br3 C3 1.886(11)
C1 C6 1.415(18)
C1 C2 1.416(18)
C2 C3 1.445(18)
C3 C4 1.353(17)
C4 C5 1.328(17)
C4 H4 0.9300
C5 C6 1.381(19)
C5 N1 1.448(18)
C6 H6 0.9300
N1 O2 1.194(15)
N1 O1 1.238(16)
Br11 C11 1.877(15)
Br12 C12 1.854(14)
Br13 C13 1.842(15)
C11 C16 1.368(19)
C11 C12 1.38(2)
C12 C13 1.410(19)
C13 C14 1.313(18)
C14 C15 1.39(2)
C14 H14 0.9300
C15 C16 1.347(19)
C15 N11 1.515(16)
C16 H16 0.9300
N11 O11 1.211(15)
N11 O12 1.216(16)

loop_
_geom_torsion_atom_site_label_1
_geom_torsion_atom_site_label_2
_geom_torsion_atom_site_label_3
_geom_torsion_atom_site_label_4
_geom_torsion
C6 C1 C2 C3 0.6(19)
Br1 C1 C2 C3 179.5(9)
C6 C1 C2 Br2 -178.5(10)
Br1 C1 C2 Br2 0.3(16)
C1 C2 C3 C4 -0.3(19)
Br2 C2 C3 C4 178.8(11)
C1 C2 C3 Br3 178.0(9)
Br2 C2 C3 Br3 -2.8(14)
C2 C3 C4 C5 1(2)
Br3 C3 C4 C5 -177.8(11)
C3 C4 C5 C6 -1(2)
C3 C4 C5 N1 179.1(13)
C4 C5 C6 C1 1(2)
N1 C5 C6 C1 -178.8(12)
C2 C1 C6 C5 -1(2)
Br1 C1 C6 C5 -180.0(10)
C4 C5 N1 O2 179.2(14)
C6 C5 N1 O2 -1(2)
C4 C5 N1 O1 1(2)
C6 C5 N1 O1 -178.8(13)
C16 C11 C12 C13 -4(2)
Br11 C11 C12 C13 179.1(11)
C16 C11 C12 Br12 -178.9(11)
Br11 C11 C12 Br12 4.0(17)
C11 C12 C13 C14 4(2)
Br12 C12 C13 C14 179.4(12)
C11 C12 C13 Br13 -178.0(11)
Br12 C12 C13 Br13 -2.7(18)
C12 C13 C14 C15 -3(2)
Br13 C13 C14 C15 178.7(12)
C13 C14 C15 C16 2(2)
C13 C14 C15 N11 -174.8(15)
C14 C15 C16 C11 -2(2)
N11 C15 C16 C11 175.4(13)
C12 C11 C16 C15 3(2)
Br11 C11 C16 C15 179.8(11)
C16 C15 N11 O11 -175.5(13)
C14 C15 N11 O11 1(2)
C16 C15 N11 O12 10(2)
C14 C15 N11 O12 -173.5(15)

_cod_database_fobs_code 2240952
